data_7224908
loop_
_publ_author_name
'Danylyuk, Oksana'
'Butkiewicz, Helena'
'Sashuk, Volodymyr'

_publ_section_title
;
 Host--guest complexes of cucurbit[6]uril with the trypanocide drug
 diminazene and its degradation product 4-aminobenzamidine
;
_journal_issue 26
_journal_name_full CrystEngComm
_journal_page_first 4905
_journal_paper_doi 10.1039/C6CE00257A
_journal_volume 18
_journal_year 2016
_chemical_formula_sum 'C43 H70 Cl3 Mg N27 O27'
_chemical_formula_weight 1527.92
_chemical_name_systematic
;
 ?
;
_space_group_crystal_system triclinic
_space_group_IT_number 2
_space_group_name_Hall '-P 1'
_space_group_name_H-M_alt 'P -1'
_symmetry_space_group_name_Hall '-P 1'
_symmetry_space_group_name_H-M 'P -1'
_atom_sites_solution_hydrogens mixed
_audit_creation_method SHELXL-2013
_audit_update_record
;
2016-01-28 deposited with the CCDC.
2016-04-11 downloaded from the CCDC.
;
_cell_angle_alpha 107.352(8)
_cell_angle_beta 100.180(9)
_cell_angle_gamma 95.791(8)
_cell_formula_units_Z 2
_cell_length_a 12.5280(14)
_cell_length_b 15.3546(12)
_cell_length_c 17.2965(16)
_cell_measurement_reflns_used 4756
_cell_measurement_temperature 100.0(1)
_cell_measurement_theta_max 61.56
_cell_measurement_theta_min 3.63
_cell_volume 3083.7(5)
_computing_cell_refinement
;
CrysAlisPro, Agilent Technologies,
Version 1.171.35.15 (release 03-08-2011 CrysAlis171 .NET)
(compiled Aug  3 2011,13:03:54)
;
_computing_data_collection
;
CrysAlisPro, Agilent Technologies,
Version 1.171.35.15 (release 03-08-2011 CrysAlis171 .NET)
(compiled Aug  3 2011,13:03:54)
;
_computing_data_reduction
;
CrysAlisPro, Agilent Technologies,
Version 1.171.35.15 (release 03-08-2011 CrysAlis171 .NET)
(compiled Aug  3 2011,13:03:54)
;
_computing_structure_refinement 'SHELXL-2013 (Sheldrick, 2013)'
_diffrn_ambient_temperature 100.0(1)
_diffrn_detector_area_resol_mean 16.2974
_diffrn_measured_fraction_theta_full 0.836
_diffrn_measured_fraction_theta_max 0.972
_diffrn_measurement_device_type 'SuperNova, Dual, Cu at zero, Eos'
_diffrn_measurement_method '\w scans'
_diffrn_radiation_type CuK\a
_diffrn_radiation_wavelength 1.54184
_diffrn_reflns_av_R_equivalents 0.0566
_diffrn_reflns_av_unetI/netI 0.0658
_diffrn_reflns_Laue_measured_fraction_full 0.836
_diffrn_reflns_Laue_measured_fraction_max 0.972
_diffrn_reflns_limit_h_max 11
_diffrn_reflns_limit_h_min -14
_diffrn_reflns_limit_k_max 17
_diffrn_reflns_limit_k_min -17
_diffrn_reflns_limit_l_max 19
_diffrn_reflns_limit_l_min -19
_diffrn_reflns_number 16815
_diffrn_reflns_point_group_measured_fraction_full 0.836
_diffrn_reflns_point_group_measured_fraction_max 0.972
_diffrn_reflns_theta_full 67.684
_diffrn_reflns_theta_max 61.652
_diffrn_reflns_theta_min 3.633
_diffrn_source 'SuperNova (Cu) X-ray Source'
_exptl_absorpt_coefficient_mu 2.408
_exptl_absorpt_correction_T_max 1.00000
_exptl_absorpt_correction_T_min 0.57279
_exptl_absorpt_correction_type multi-scan
_exptl_absorpt_process_details multi-scan
_exptl_crystal_colour red
_exptl_crystal_density_diffrn 1.646
_exptl_crystal_description prism
_exptl_crystal_F_000 1592
_refine_diff_density_max 0.851
_refine_diff_density_min -0.555
_refine_diff_density_rms 0.137
_refine_ls_extinction_method none
_refine_ls_goodness_of_fit_ref 0.920
_refine_ls_hydrogen_treatment mixed
_refine_ls_matrix_type full
_refine_ls_number_parameters 1000
_refine_ls_number_reflns 9348
_refine_ls_number_restraints 11
_refine_ls_restrained_S_all 0.920
_refine_ls_R_factor_all 0.1056
_refine_ls_R_factor_gt 0.0805
_refine_ls_shift/su_max 0.000
_refine_ls_shift/su_mean 0.000
_refine_ls_structure_factor_coef Fsqd
_refine_ls_weighting_details 'w=1/[\s^2^(Fo^2^)+(0.1850P)^2^] where P=(Fo^2^+2Fc^2^)/3'
_refine_ls_weighting_scheme calc
_refine_ls_wR_factor_gt 0.2113
_refine_ls_wR_factor_ref 0.2382
_reflns_Friedel_coverage 0.000
_reflns_number_gt 6547
_reflns_number_total 9348
_reflns_threshold_expression 'I > 2\s(I)'
_cod_data_source_file c6ce00257a1.cif
_cod_data_source_block q6_dim_redinside
_cod_depositor_comments 'Adding full bibliography for 7224907--7224910.cif.'
_cod_database_code 7224908
_shelx_space_group_comment
;
The symmetry employed for this shelxl refinement is uniquely defined
by the following loop, which should always be used as a source of
symmetry information in preference to the above space-group names.
They are only intended as comments.
;
_shelxl_version_number 2013-3

loop_
_space_group_symop_operation_xyz
'x, y, z'
'-x, -y, -z'

loop_
_atom_site_label
_atom_site_type_symbol
_atom_site_fract_x
_atom_site_fract_y
_atom_site_fract_z
_atom_site_U_iso_or_equiv
_atom_site_adp_type
_atom_site_occupancy
_atom_site_site_symmetry_order
_atom_site_calc_flag
_atom_site_refinement_flags_posn
_atom_site_refinement_flags_adp
Cl1 Cl 0.83437(10) 0.90650(8) -0.63346(7) 0.0445(3) Uani 1 1 d . .
Cl2 Cl 0.58406(11) 0.69210(8) 0.10051(8) 0.0532(4) Uani 1 1 d . .
Cl3 Cl 1.16223(11) 0.55350(9) -0.04796(8) 0.0541(4) Uani 1 1 d . .
Mg1 Mg 0.87721(12) 0.88398(9) 0.11502(9) 0.0356(4) Uani 1 1 d . .
O1W O 0.9951(3) 1.1200(2) -0.0567(2) 0.0408(8) Uani 1 1 d . .
H1W1 H 0.931(5) 1.108(4) -0.089(4) 0.061 Uiso 1 1 d . U
H2W1 H 1.004(5) 1.167(4) -0.015(4) 0.061 Uiso 1 1 d . U
C1X C 0.6407(4) 0.7053(3) -0.3755(3) 0.0362(10) Uani 1 1 d . .
C6X C 0.6123(4) 0.7871(3) -0.3284(3) 0.0391(11) Uani 1 1 d . .
H6X H 0.5435 0.8034 -0.3470 0.047 Uiso 1 1 calc R U
C5X C 0.6802(4) 0.8448(3) -0.2562(3) 0.0408(11) Uani 1 1 d . .
H5X H 0.6579 0.8999 -0.2260 0.049 Uiso 1 1 calc R U
C4X C 0.7824(4) 0.8231(3) -0.2265(3) 0.0394(11) Uani 1 1 d . .
C2X C 0.7424(4) 0.6850(3) -0.3459(3) 0.0401(11) Uani 1 1 d . .
H2X H 0.7644 0.6299 -0.3764 0.048 Uiso 1 1 calc R U
C3X C 0.8119(4) 0.7416(3) -0.2746(3) 0.0423(11) Uani 1 1 d . .
H3X H 0.8814 0.7257 -0.2571 0.051 Uiso 1 1 calc R U
N2X N 0.6014(3) 0.5800(3) -0.5063(3) 0.0415(9) Uani 1 1 d D .
H1N2 H 0.560(4) 0.547(3) -0.554(2) 0.050 Uiso 1 1 d D U
H2N2 H 0.6709(19) 0.580(4) -0.503(3) 0.050 Uiso 1 1 d D U
N3X N 0.8516(4) 0.8795(3) -0.1549(3) 0.0564(12) Uani 1 1 d D .
H1N3 H 0.823(5) 0.928(3) -0.130(4) 0.068 Uiso 1 1 d D U
H2N3 H 0.911(3) 0.864(4) -0.132(4) 0.068 Uiso 1 1 d D U
N1X N 0.4609(4) 0.6518(3) -0.4655(3) 0.0413(9) Uani 1 1 d D .
H1N1 H 0.411(3) 0.619(3) -0.509(2) 0.050 Uiso 1 1 d D U
H2N1 H 0.439(4) 0.690(3) -0.424(2) 0.050 Uiso 1 1 d D U
C7X C 0.5655(4) 0.6439(3) -0.4518(3) 0.0360(10) Uani 1 1 d . .
O2W O 0.2149(3) 0.8223(3) -0.5164(3) 0.0527(9) Uani 1 1 d . .
H1W2 H 0.194(6) 0.776(5) -0.567(5) 0.079 Uiso 1 1 d . U
H2W2 H 0.276(6) 0.817(5) -0.501(5) 0.079 Uiso 1 1 d . U
O3W O 0.7519(3) 0.8734(2) 0.1792(2) 0.0416(8) Uani 1 1 d . .
H1W3 H 0.783(5) 0.882(4) 0.227(4) 0.062 Uiso 1 1 d . U
H2W3 H 0.704(5) 0.834(5) 0.154(4) 0.062 Uiso 1 1 d . U
O4W O 0.9216(3) 0.7690(2) 0.1463(2) 0.0439(9) Uani 1 1 d . .
H1W4 H 0.949(6) 0.734(5) 0.130(4) 0.066 Uiso 1 1 d . U
O7W O 1.2724(3) 0.7671(2) -0.0258(2) 0.0516(9) Uani 1 1 d D .
H1W7 H 1.244(5) 0.811(3) -0.002(4) 0.077 Uiso 1 1 d D U
H2W7 H 1.251(5) 0.720(3) -0.016(4) 0.077 Uiso 1 1 d D U
O6W O 0.8851(4) 0.7136(3) 0.2786(2) 0.0549(10) Uani 1 1 d . .
H1W6 H 0.873(6) 0.757(5) 0.306(5) 0.082 Uiso 1 1 d . U
H2W6 H 0.859(6) 0.657(5) 0.281(4) 0.082 Uiso 1 1 d . U
O5W O 0.8272(3) 0.9964(2) 0.0887(2) 0.0416(8) Uani 1 1 d . .
H1W5 H 0.781(5) 0.992(4) 0.044(4) 0.062 Uiso 1 1 d . U
H2W5 H 0.850(5) 1.056(5) 0.121(4) 0.062 Uiso 1 1 d . U
O8W O 0.7745(4) 0.5533(3) -0.7033(3) 0.0577(10) Uani 1 1 d . .
H1W8 H 0.718(6) 0.525(5) -0.755(5) 0.086 Uiso 1 1 d . U
H2W8 H 0.744(6) 0.563(5) -0.668(5) 0.086 Uiso 1 1 d . U
O9W O 0.3542(3) 0.4894(3) -0.1403(3) 0.0554(10) Uani 1 1 d . .
H9W1 H 0.361(6) 0.432(5) -0.141(4) 0.083 Uiso 1 1 d . U
H9W2 H 0.302(6) 0.505(5) -0.104(4) 0.083 Uiso 1 1 d . U
O10W O 1.0255(3) 0.6224(2) 0.0923(2) 0.0558(9) Uani 1 1 d . .
O12W O 0.1027(4) 0.6995(2) -0.6656(3) 0.0595(10) Uani 1 1 d . .
H112 H 0.039(7) 0.699(5) -0.700(5) 0.089 Uiso 1 1 d . U
H212 H 0.154(7) 0.702(5) -0.698(5) 0.089 Uiso 1 1 d . U
O14W O 0.7276(4) 1.2753(3) -0.2610(3) 0.0650(12) Uani 1 1 d . .
H114 H 0.674(7) 1.279(5) -0.305(5) 0.098 Uiso 1 1 d . U
H214 H 0.720(7) 1.296(6) -0.217(5) 0.098 Uiso 1 1 d . U
O13W O 0.4514(4) 0.7232(3) -0.6255(3) 0.0727(12) Uani 1 1 d D .
H113 H 0.483(6) 0.765(4) -0.581(3) 0.109 Uiso 1 1 d D U
O11W O 0.6025(4) 0.7618(4) 0.2910(3) 0.0884(14) Uani 1 1 d . .
O15W O 1.3413(4) 0.6468(4) 0.1166(3) 0.0821(14) Uani 1 1 d D .
H115 H 1.306(7) 0.648(7) 0.071(3) 0.123 Uiso 1 1 d D U
H215 H 1.403(4) 0.663(6) 0.110(6) 0.123 Uiso 1 1 d D U
O9 O 1.0282(3) 1.0212(2) -0.22249(19) 0.0375(7) Uani 1 1 d . .
O2 O 0.8292(3) 0.5563(2) -0.51188(19) 0.0385(7) Uani 1 1 d . .
O5 O 0.3395(3) 0.7585(2) -0.3550(2) 0.0401(8) Uani 1 1 d . .
O12 O 0.7692(3) 0.80993(19) 0.00481(18) 0.0365(7) Uani 1 1 d . .
O6 O 0.4561(3) 0.5581(2) -0.3240(2) 0.0412(8) Uani 1 1 d . .
O1 O 0.6993(3) 0.4621(2) -0.3975(2) 0.0411(8) Uani 1 1 d . .
O4 O 0.4581(3) 0.8602(2) -0.46974(19) 0.0400(7) Uani 1 1 d . .
O3 O 0.7042(3) 0.7543(2) -0.5368(2) 0.0410(8) Uani 1 1 d . .
O10 O 0.7847(3) 1.0980(2) -0.1482(2) 0.0409(8) Uani 1 1 d . .
N7 N 0.6103(3) 0.9770(2) -0.4194(2) 0.0357(9) Uani 1 1 d . .
O7 O 0.9932(3) 0.7268(2) -0.0772(2) 0.0416(8) Uani 1 1 d . .
O11 O 0.6646(3) 1.0058(2) -0.03847(19) 0.0398(8) Uani 1 1 d . .
N19 N 0.7402(3) 1.0691(2) -0.2906(2) 0.0346(8) Uani 1 1 d . .
N13 N 0.8603(3) 0.5964(2) -0.1233(2) 0.0355(9) Uani 1 1 d . .
N17 N 1.0125(3) 0.9148(2) -0.3512(2) 0.0330(8) Uani 1 1 d . .
N24 N 0.7040(3) 0.6588(2) -0.0764(2) 0.0358(9) Uani 1 1 d . .
N2 N 0.8763(3) 0.4977(2) -0.3199(2) 0.0368(9) Uani 1 1 d . .
N23 N 0.5896(3) 0.7600(2) -0.0665(2) 0.0343(8) Uani 1 1 d . .
N14 N 0.9912(3) 0.6045(2) -0.1928(2) 0.0364(9) Uani 1 1 d . .
O8 O 1.1179(3) 0.8249(2) -0.18866(19) 0.0419(8) Uani 1 1 d . .
N1 N 0.7386(3) 0.4979(2) -0.2544(2) 0.0366(9) Uani 1 1 d . .
N12 N 0.5826(3) 0.5612(2) -0.2080(2) 0.0360(9) Uani 1 1 d . .
N15 N 1.0887(3) 0.6743(2) -0.2741(2) 0.0367(9) Uani 1 1 d . .
N8 N 0.4777(3) 0.9818(2) -0.3481(2) 0.0373(9) Uani 1 1 d . .
N20 N 0.6068(3) 1.0769(2) -0.2213(2) 0.0368(9) Uani 1 1 d . .
N11 N 0.4645(3) 0.6595(2) -0.1936(2) 0.0361(9) Uani 1 1 d . .
C25 C 0.9514(4) 0.6508(3) -0.1257(3) 0.0343(10) Uani 1 1 d . .
N5 N 0.8882(3) 0.8105(2) -0.4757(2) 0.0364(9) Uani 1 1 d . .
N9 N 0.3882(3) 0.9077(2) -0.2648(2) 0.0371(9) Uani 1 1 d . .
N6 N 0.7669(3) 0.9076(2) -0.4562(2) 0.0342(8) Uani 1 1 d . .
N18 N 0.8999(3) 1.0167(2) -0.3375(2) 0.0350(8) Uani 1 1 d . .
N16 N 1.0939(3) 0.7848(2) -0.3315(2) 0.0378(9) Uani 1 1 d . .
N22 N 0.5115(3) 0.8927(2) -0.0843(2) 0.0360(9) Uani 1 1 d . .
C31 C 0.7182(4) 1.0828(3) -0.2129(3) 0.0351(10) Uani 1 1 d . .
C11 C 0.4977(4) 0.5899(3) -0.2502(3) 0.0366(11) Uani 1 1 d . .
C6 C 0.6693(4) 0.9427(3) -0.4838(3) 0.0372(10) Uani 1 1 d . .
H6A H 0.6907 0.9933 -0.5054 0.045 Uiso 1 1 calc R U
H6B H 0.6196 0.8927 -0.5301 0.045 Uiso 1 1 calc R U
N10 N 0.3854(3) 0.7921(2) -0.2124(2) 0.0358(9) Uani 1 1 d . .
N21 N 0.5146(3) 1.0082(2) -0.1366(2) 0.0364(9) Uani 1 1 d . .
N4 N 0.9712(3) 0.6792(2) -0.4583(2) 0.0363(9) Uani 1 1 d . .
C27 C 1.1001(4) 0.7675(3) -0.2578(3) 0.0347(10) Uani 1 1 d . .
N3 N 0.9724(3) 0.5650(2) -0.4040(2) 0.0378(9) Uani 1 1 d . .
C35 C 0.6943(4) 0.7486(3) -0.0419(3) 0.0330(10) Uani 1 1 d . .
C3 C 0.9138(4) 0.5963(3) -0.4627(3) 0.0351(10) Uani 1 1 d . .
C29 C 0.9843(4) 0.9876(3) -0.2961(3) 0.0336(10) Uani 1 1 d . .
C19 C 0.6439(4) 1.0646(3) -0.3527(3) 0.0352(10) Uani 1 1 d . .
H19 H 0.6511 1.1178 -0.3746 0.042 Uiso 1 1 calc R U
C32 C 0.5570(4) 1.0925(3) -0.1505(3) 0.0371(10) Uani 1 1 d . .
H32A H 0.4961 1.1276 -0.1581 0.044 Uiso 1 1 calc R U
H32B H 0.6123 1.1312 -0.1004 0.044 Uiso 1 1 calc R U
C5 C 0.7786(4) 0.8172(3) -0.4939(3) 0.0373(11) Uani 1 1 d . .
C1 C 0.7642(4) 0.4836(3) -0.3309(3) 0.0393(11) Uani 1 1 d . .
C12 C 0.6263(4) 0.4782(3) -0.2461(3) 0.0366(10) Uani 1 1 d . .
H12A H 0.6233 0.4368 -0.2120 0.044 Uiso 1 1 calc R U
H12B H 0.5791 0.4451 -0.3017 0.044 Uiso 1 1 calc R U
C21 C 0.4064(4) 0.9542(3) -0.1765(3) 0.0383(11) Uani 1 1 d . .
H21 H 0.3474 0.9917 -0.1629 0.046 Uiso 1 1 calc R U
C13 C 0.8344(4) 0.5085(3) -0.1898(3) 0.0354(10) Uani 1 1 d . .
H13 H 0.8318 0.4552 -0.1678 0.042 Uiso 1 1 calc R U
C24 C 0.5982(4) 0.6015(3) -0.1190(3) 0.0367(10) Uani 1 1 d . .
H24 H 0.5803 0.5535 -0.0929 0.044 Uiso 1 1 calc R U
C17 C 0.9556(4) 0.8998(3) -0.4361(3) 0.0347(10) Uani 1 1 d . .
H17 H 1.0072 0.9136 -0.4705 0.042 Uiso 1 1 calc R U
C10 C 0.3648(4) 0.6964(3) -0.2129(3) 0.0380(11) Uani 1 1 d . .
H10A H 0.3198 0.6932 -0.1719 0.046 Uiso 1 1 calc R U
H10B H 0.3218 0.6572 -0.2683 0.046 Uiso 1 1 calc R U
C7 C 0.5108(4) 0.9311(3) -0.4176(3) 0.0371(10) Uani 1 1 d . .
C23 C 0.5176(4) 0.6715(3) -0.1091(3) 0.0363(10) Uani 1 1 d . .
H23 H 0.4635 0.6585 -0.0762 0.044 Uiso 1 1 calc R U
C36 C 0.8024(4) 0.6218(3) -0.0568(3) 0.0362(10) Uani 1 1 d . .
H36A H 0.7829 0.5664 -0.0409 0.043 Uiso 1 1 calc R U
H36B H 0.8527 0.6683 -0.0081 0.043 Uiso 1 1 calc R U
C4 C 0.9324(4) 0.7293(3) -0.5149(3) 0.0402(11) Uani 1 1 d . .
H4A H 0.9942 0.7482 -0.5381 0.048 Uiso 1 1 calc R U
H4B H 0.8748 0.6871 -0.5617 0.048 Uiso 1 1 calc R U
C20 C 0.5498(4) 1.0685(3) -0.3038(3) 0.0369(10) Uani 1 1 d . .
H20 H 0.5113 1.1224 -0.3042 0.044 Uiso 1 1 calc R U
C8 C 0.3762(4) 0.9540(3) -0.3272(3) 0.0371(10) Uani 1 1 d . .
H8A H 0.3253 0.9120 -0.3783 0.044 Uiso 1 1 calc R U
H8B H 0.3421 1.0095 -0.3069 0.044 Uiso 1 1 calc R U
C33 C 0.5738(4) 0.9715(3) -0.0822(3) 0.0361(10) Uani 1 1 d . .
C2 C 0.9307(4) 0.4808(3) -0.3887(3) 0.0374(10) Uani 1 1 d . .
H2A H 0.8783 0.4398 -0.4394 0.045 Uiso 1 1 calc R U
H2B H 0.9927 0.4479 -0.3776 0.045 Uiso 1 1 calc R U
C14 C 0.9316(4) 0.5126(3) -0.2355(3) 0.0380(10) Uani 1 1 d . .
H14 H 0.9782 0.4644 -0.2314 0.046 Uiso 1 1 calc R U
C9 C 0.3696(4) 0.8133(3) -0.2852(3) 0.0343(10) Uani 1 1 d . .
C15 C 1.0769(4) 0.6235(3) -0.3612(3) 0.0378(10) Uani 1 1 d . .
H15 H 1.1395 0.5889 -0.3705 0.045 Uiso 1 1 calc R U
C30 C 0.8505(4) 1.0950(3) -0.2992(3) 0.0388(11) Uani 1 1 d . .
H30A H 0.8969 1.1296 -0.2436 0.047 Uiso 1 1 calc R U
H30B H 0.8487 1.1369 -0.3331 0.047 Uiso 1 1 calc R U
C28 C 1.1123(4) 0.8788(3) -0.3345(3) 0.0367(10) Uani 1 1 d . .
H28A H 1.1583 0.9196 -0.2808 0.044 Uiso 1 1 calc R U
H28B H 1.1535 0.8798 -0.3782 0.044 Uiso 1 1 calc R U
C22 C 0.4032(4) 0.8734(3) -0.1393(3) 0.0343(10) Uani 1 1 d . .
H22 H 0.3428 0.8727 -0.1085 0.041 Uiso 1 1 calc R U
C34 C 0.5459(4) 0.8412(3) -0.0280(3) 0.0381(11) Uani 1 1 d . .
H34A H 0.6026 0.8824 0.0200 0.046 Uiso 1 1 calc R U
H34B H 0.4820 0.8226 -0.0066 0.046 Uiso 1 1 calc R U
C26 C 1.0959(4) 0.6346(3) -0.2070(3) 0.0377(10) Uani 1 1 d . .
H26A H 1.1355 0.5812 -0.2200 0.045 Uiso 1 1 calc R U
H26B H 1.1398 0.6813 -0.1553 0.045 Uiso 1 1 calc R U
C16 C 1.0785(4) 0.7028(3) -0.4017(3) 0.0349(10) Uani 1 1 d . .
H16 H 1.1395 0.7032 -0.4318 0.042 Uiso 1 1 calc R U
C18 C 0.8721(4) 0.9669(3) -0.4257(3) 0.0364(10) Uani 1 1 d . .
H18 H 0.8807 1.0099 -0.4585 0.044 Uiso 1 1 calc R U

loop_
_atom_site_aniso_label
_atom_site_aniso_U_11
_atom_site_aniso_U_22
_atom_site_aniso_U_33
_atom_site_aniso_U_23
_atom_site_aniso_U_13
_atom_site_aniso_U_12
Cl1 0.0540(7) 0.0388(6) 0.0416(7) 0.0170(5) 0.0076(5) 0.0041(5)
Cl2 0.0554(8) 0.0436(7) 0.0591(8) 0.0218(6) 0.0024(6) 0.0033(6)
Cl3 0.0609(8) 0.0500(7) 0.0597(8) 0.0285(6) 0.0125(6) 0.0147(6)
Mg1 0.0401(9) 0.0288(7) 0.0381(8) 0.0122(6) 0.0049(7) 0.0084(6)
O1W 0.0408(19) 0.0357(17) 0.0415(19) 0.0087(14) 0.0032(15) 0.0084(15)
C1X 0.041(3) 0.033(2) 0.041(3) 0.019(2) 0.011(2) 0.008(2)
C6X 0.042(3) 0.031(2) 0.046(3) 0.015(2) 0.007(2) 0.009(2)
C5X 0.046(3) 0.036(2) 0.040(3) 0.013(2) 0.007(2) 0.010(2)
C4X 0.043(3) 0.035(2) 0.040(3) 0.016(2) 0.008(2) 0.002(2)
C2X 0.046(3) 0.032(2) 0.045(3) 0.016(2) 0.011(2) 0.009(2)
C3X 0.039(3) 0.044(3) 0.048(3) 0.023(2) 0.004(2) 0.010(2)
N2X 0.040(2) 0.034(2) 0.048(2) 0.0121(18) 0.004(2) 0.0072(19)
N3X 0.057(3) 0.053(3) 0.055(3) 0.015(2) 0.005(2) 0.013(2)
N1X 0.043(3) 0.035(2) 0.041(2) 0.0097(17) 0.0036(19) 0.0045(18)
C7X 0.044(3) 0.030(2) 0.038(3) 0.0155(19) 0.009(2) 0.009(2)
O2W 0.047(2) 0.063(2) 0.049(2) 0.0189(17) 0.0068(18) 0.0129(19)
O3W 0.047(2) 0.0345(17) 0.043(2) 0.0149(15) 0.0044(16) 0.0059(15)
O4W 0.051(2) 0.0312(17) 0.049(2) 0.0135(15) 0.0059(16) 0.0119(15)
O7W 0.055(2) 0.047(2) 0.054(2) 0.0208(18) 0.0099(18) 0.0050(18)
O6W 0.072(3) 0.044(2) 0.055(2) 0.0244(18) 0.0117(19) 0.012(2)
O5W 0.048(2) 0.0297(16) 0.0429(19) 0.0121(14) -0.0028(16) 0.0062(15)
O8W 0.066(3) 0.049(2) 0.058(3) 0.0147(19) 0.020(2) 0.0063(19)
O9W 0.058(2) 0.0389(19) 0.071(3) 0.0231(18) 0.013(2) 0.0040(17)
O10W 0.062(2) 0.049(2) 0.059(2) 0.0212(17) 0.0088(18) 0.0208(18)
O12W 0.070(3) 0.0394(19) 0.065(3) 0.0218(18) 0.000(2) 0.0034(19)
O14W 0.081(3) 0.042(2) 0.067(3) 0.012(2) 0.008(2) 0.017(2)
O13W 0.091(3) 0.056(2) 0.062(3) 0.0125(19) 0.009(2) 0.004(2)
O11W 0.096(4) 0.102(4) 0.070(3) 0.029(3) 0.018(3) 0.027(3)
O15W 0.065(3) 0.122(4) 0.070(3) 0.049(3) 0.015(2) 0.008(3)
O9 0.0424(18) 0.0315(15) 0.0382(19) 0.0129(13) 0.0041(14) 0.0079(14)
O2 0.0402(19) 0.0325(16) 0.0395(18) 0.0096(13) 0.0037(15) 0.0069(14)
O5 0.0390(18) 0.0337(16) 0.0431(19) 0.0107(14) 0.0003(15) 0.0057(14)
O12 0.0412(18) 0.0310(16) 0.0365(17) 0.0120(13) 0.0039(14) 0.0064(14)
O6 0.0468(19) 0.0355(16) 0.0384(19) 0.0108(14) 0.0020(15) 0.0102(14)
O1 0.0422(19) 0.0361(17) 0.0392(19) 0.0109(13) -0.0006(15) 0.0006(14)
O4 0.0437(19) 0.0337(16) 0.0388(18) 0.0098(14) 0.0044(15) 0.0022(14)
O3 0.0417(19) 0.0325(16) 0.0463(19) 0.0134(14) 0.0036(15) 0.0035(15)
O10 0.0382(18) 0.0433(17) 0.0409(19) 0.0166(14) 0.0022(15) 0.0070(14)
N7 0.035(2) 0.0356(19) 0.037(2) 0.0140(16) 0.0067(17) 0.0057(17)
O7 0.049(2) 0.0315(17) 0.0429(18) 0.0099(14) 0.0083(15) 0.0067(15)
O11 0.0401(19) 0.0354(16) 0.0420(18) 0.0152(14) 0.0003(15) 0.0047(14)
N19 0.036(2) 0.0313(18) 0.037(2) 0.0112(15) 0.0078(17) 0.0085(16)
N13 0.041(2) 0.0291(18) 0.034(2) 0.0070(15) 0.0058(17) 0.0066(16)
N17 0.031(2) 0.0314(19) 0.036(2) 0.0118(15) 0.0032(16) 0.0075(16)
N24 0.040(2) 0.0278(18) 0.039(2) 0.0129(15) 0.0033(17) 0.0071(16)
N2 0.039(2) 0.0331(19) 0.037(2) 0.0104(16) 0.0044(17) 0.0083(16)
N23 0.040(2) 0.0237(17) 0.039(2) 0.0118(15) 0.0052(17) 0.0062(16)
N14 0.038(2) 0.0283(18) 0.039(2) 0.0080(15) 0.0055(17) 0.0060(16)
O8 0.053(2) 0.0309(16) 0.0387(19) 0.0097(14) 0.0052(15) 0.0055(14)
N1 0.035(2) 0.0335(19) 0.040(2) 0.0130(16) 0.0033(17) 0.0053(16)
N12 0.037(2) 0.0289(18) 0.040(2) 0.0118(16) 0.0013(17) 0.0069(16)
N15 0.044(2) 0.0298(19) 0.035(2) 0.0094(15) 0.0056(17) 0.0101(17)
N8 0.036(2) 0.0350(19) 0.040(2) 0.0119(16) 0.0049(17) 0.0070(16)
N20 0.035(2) 0.038(2) 0.039(2) 0.0159(16) 0.0043(17) 0.0078(16)
N11 0.038(2) 0.0303(19) 0.037(2) 0.0112(16) 0.0001(17) 0.0058(16)
C25 0.037(3) 0.027(2) 0.036(2) 0.0079(19) 0.000(2) 0.0116(19)
N5 0.038(2) 0.0323(19) 0.039(2) 0.0127(16) 0.0060(17) 0.0077(16)
N9 0.041(2) 0.0312(19) 0.039(2) 0.0117(16) 0.0047(17) 0.0099(16)
N6 0.036(2) 0.0316(19) 0.036(2) 0.0128(15) 0.0055(16) 0.0073(16)
N18 0.038(2) 0.0326(19) 0.034(2) 0.0125(15) 0.0027(16) 0.0058(16)
N16 0.041(2) 0.0300(19) 0.045(2) 0.0152(16) 0.0077(18) 0.0090(16)
N22 0.040(2) 0.0282(18) 0.039(2) 0.0120(15) 0.0030(17) 0.0077(16)
C31 0.039(3) 0.023(2) 0.042(3) 0.0119(18) 0.005(2) 0.0071(18)
C11 0.040(3) 0.026(2) 0.041(3) 0.0131(19) 0.003(2) 0.0019(19)
C6 0.041(3) 0.037(2) 0.036(2) 0.0160(19) 0.006(2) 0.011(2)
N10 0.039(2) 0.0280(18) 0.041(2) 0.0125(15) 0.0048(17) 0.0099(16)
N21 0.036(2) 0.0330(19) 0.040(2) 0.0153(16) 0.0011(17) 0.0053(16)
N4 0.039(2) 0.0270(18) 0.043(2) 0.0128(15) 0.0062(17) 0.0051(16)
C27 0.034(2) 0.029(2) 0.042(3) 0.014(2) 0.005(2) 0.0069(19)
N3 0.041(2) 0.0323(19) 0.040(2) 0.0122(16) 0.0050(18) 0.0091(17)
C35 0.038(3) 0.030(2) 0.030(2) 0.0109(18) 0.005(2) 0.007(2)
C3 0.043(3) 0.029(2) 0.033(2) 0.0079(18) 0.009(2) 0.012(2)
C29 0.035(2) 0.030(2) 0.035(3) 0.0131(19) 0.002(2) 0.0023(19)
C19 0.039(3) 0.029(2) 0.038(2) 0.0135(18) 0.003(2) 0.0048(19)
C32 0.038(3) 0.030(2) 0.044(3) 0.0141(19) 0.007(2) 0.010(2)
C5 0.045(3) 0.034(2) 0.035(2) 0.0171(19) 0.004(2) 0.006(2)
C1 0.048(3) 0.023(2) 0.048(3) 0.0139(19) 0.009(2) 0.007(2)
C12 0.041(3) 0.026(2) 0.043(3) 0.0116(18) 0.008(2) 0.0047(19)
C21 0.040(3) 0.036(2) 0.040(3) 0.014(2) 0.004(2) 0.011(2)
C13 0.042(3) 0.028(2) 0.037(2) 0.0121(18) 0.007(2) 0.0097(19)
C24 0.035(2) 0.032(2) 0.043(3) 0.0167(19) 0.003(2) 0.0070(19)
C17 0.039(3) 0.026(2) 0.039(2) 0.0124(18) 0.006(2) 0.0058(18)
C10 0.038(3) 0.029(2) 0.045(3) 0.0127(19) 0.005(2) 0.004(2)
C7 0.041(3) 0.034(2) 0.038(3) 0.016(2) 0.004(2) 0.008(2)
C23 0.035(2) 0.031(2) 0.041(3) 0.0127(19) 0.004(2) 0.0051(19)
C36 0.041(3) 0.031(2) 0.038(2) 0.0135(18) 0.006(2) 0.011(2)
C4 0.051(3) 0.035(2) 0.036(3) 0.0125(19) 0.008(2) 0.010(2)
C20 0.038(3) 0.030(2) 0.042(3) 0.0135(19) 0.003(2) 0.0075(19)
C8 0.031(2) 0.039(2) 0.041(3) 0.014(2) 0.004(2) 0.009(2)
C33 0.037(3) 0.033(2) 0.039(3) 0.0108(19) 0.009(2) 0.014(2)
C2 0.040(3) 0.029(2) 0.044(3) 0.0136(19) 0.008(2) 0.006(2)
C14 0.040(3) 0.028(2) 0.043(3) 0.0100(19) 0.004(2) 0.0087(19)
C9 0.029(2) 0.031(2) 0.041(3) 0.010(2) 0.004(2) 0.0105(19)
C15 0.039(3) 0.031(2) 0.041(3) 0.0102(19) 0.003(2) 0.008(2)
C30 0.045(3) 0.029(2) 0.044(3) 0.0144(19) 0.007(2) 0.009(2)
C28 0.035(3) 0.029(2) 0.046(3) 0.0158(19) 0.003(2) 0.0016(19)
C22 0.037(3) 0.029(2) 0.035(2) 0.0100(18) 0.002(2) 0.0043(19)
C34 0.046(3) 0.036(2) 0.035(2) 0.0133(19) 0.007(2) 0.011(2)
C26 0.038(3) 0.035(2) 0.044(3) 0.019(2) 0.007(2) 0.006(2)
C16 0.038(3) 0.030(2) 0.036(2) 0.0096(18) 0.006(2) 0.0100(19)
C18 0.040(3) 0.030(2) 0.038(3) 0.0128(18) 0.006(2) 0.0017(19)

loop_
_atom_type_symbol
_atom_type_description
_atom_type_scat_dispersion_real
_atom_type_scat_dispersion_imag
_atom_type_scat_source
C C 0.0181 0.0091 'International Tables Vol C Tables 4.2.6.8 and 6.1.1.4'
H H 0.0000 0.0000 'International Tables Vol C Tables 4.2.6.8 and 6.1.1.4'
N N 0.0311 0.0180 'International Tables Vol C Tables 4.2.6.8 and 6.1.1.4'
O O 0.0492 0.0322 'International Tables Vol C Tables 4.2.6.8 and 6.1.1.4'
Cl Cl 0.3639 0.7018 'International Tables Vol C Tables 4.2.6.8 and 6.1.1.4'
Mg Mg 0.1719 0.1771 'International Tables Vol C Tables 4.2.6.8 and 6.1.1.4'

loop_
_geom_angle_atom_site_label_1
_geom_angle_atom_site_label_2
_geom_angle_atom_site_label_3
_geom_angle
_geom_angle_site_symmetry_1
_geom_angle_site_symmetry_3
O1W Mg1 O5W 95.59(15) 2_775 .
O1W Mg1 O9 91.89(15) 2_775 2_775
O5W Mg1 O9 85.18(14) . 2_775
O1W Mg1 O12 91.07(15) 2_775 .
O5W Mg1 O12 84.23(13) . .
O9 Mg1 O12 169.23(13) 2_775 .
O1W Mg1 O4W 87.79(15) 2_775 .
O5W Mg1 O4W 176.60(17) . .
O9 Mg1 O4W 94.36(14) 2_775 .
O12 Mg1 O4W 96.10(13) . .
O1W Mg1 O3W 172.62(15) 2_775 .
O5W Mg1 O3W 91.79(15) . .
O9 Mg1 O3W 88.57(15) 2_775 .
O12 Mg1 O3W 89.82(15) . .
O4W Mg1 O3W 84.82(15) . .
C2X C1X C6X 116.6(4) . .
C2X C1X C7X 122.2(4) . .
C6X C1X C7X 121.2(4) . .
C5X C6X C1X 122.3(5) . .
C6X C5X C4X 120.6(4) . .
N3X C4X C5X 121.7(4) . .
N3X C4X C3X 121.1(5) . .
C5X C4X C3X 117.2(4) . .
C3X C2X C1X 122.2(4) . .
C2X C3X C4X 121.1(4) . .
N1X C7X N2X 119.5(4) . .
N1X C7X C1X 119.7(4) . .
N2X C7X C1X 120.8(4) . .
C29 O9 Mg1 158.6(3) . 2_775
C35 O12 Mg1 156.4(3) . .
C7 N7 C6 122.8(4) . .
C7 N7 C19 112.2(4) . .
C6 N7 C19 124.9(4) . .
C31 N19 C30 120.2(4) . .
C31 N19 C19 112.8(4) . .
C30 N19 C19 122.4(4) . .
C25 N13 C36 122.5(4) . .
C25 N13 C13 112.9(4) . .
C36 N13 C13 124.4(4) . .
C29 N17 C28 123.6(4) . .
C29 N17 C17 112.3(3) . .
C28 N17 C17 120.5(4) . .
C35 N24 C36 123.3(4) . .
C35 N24 C24 111.9(4) . .
C36 N24 C24 123.4(3) . .
C1 N2 C14 112.6(4) . .
C1 N2 C2 122.5(4) . .
C14 N2 C2 123.8(4) . .
C35 N23 C34 123.2(4) . .
C35 N23 C23 111.5(3) . .
C34 N23 C23 120.9(4) . .
C25 N14 C26 123.3(4) . .
C25 N14 C14 113.1(4) . .
C26 N14 C14 122.0(4) . .
C1 N1 C13 112.2(4) . .
C1 N1 C12 121.6(4) . .
C13 N1 C12 124.1(4) . .
C11 N12 C24 112.4(4) . .
C11 N12 C12 122.4(4) . .
C24 N12 C12 122.2(3) . .
C27 N15 C15 113.1(4) . .
C27 N15 C26 120.8(4) . .
C15 N15 C26 125.9(4) . .
C7 N8 C8 122.8(4) . .
C7 N8 C20 113.0(4) . .
C8 N8 C20 124.0(4) . .
C31 N20 C20 113.2(4) . .
C31 N20 C32 121.4(4) . .
C20 N20 C32 124.7(4) . .
C11 N11 C23 112.5(4) . .
C11 N11 C10 123.2(4) . .
C23 N11 C10 121.6(4) . .
O7 C25 N13 127.1(4) . .
O7 C25 N14 124.7(4) . .
N13 C25 N14 108.2(4) . .
C5 N5 C17 111.8(3) . .
C5 N5 C4 123.0(4) . .
C17 N5 C4 122.3(4) . .
C9 N9 C21 112.7(4) . .
C9 N9 C8 122.3(4) . .
C21 N9 C8 124.5(4) . .
C5 N6 C18 110.9(4) . .
C5 N6 C6 120.5(4) . .
C18 N6 C6 120.7(4) . .
C29 N18 C30 123.7(4) . .
C29 N18 C18 112.8(4) . .
C30 N18 C18 123.2(4) . .
C27 N16 C16 113.4(3) . .
C27 N16 C28 121.5(4) . .
C16 N16 C28 124.8(4) . .
C33 N22 C22 113.0(3) . .
C33 N22 C34 122.1(4) . .
C22 N22 C34 124.4(4) . .
O10 C31 N20 125.6(4) . .
O10 C31 N19 126.9(4) . .
N20 C31 N19 107.5(4) . .
O6 C11 N12 126.7(4) . .
O6 C11 N11 125.6(4) . .
N12 C11 N11 107.6(4) . .
N7 C6 N6 113.6(4) . .
C9 N10 C22 112.7(3) . .
C9 N10 C10 121.2(4) . .
C22 N10 C10 125.0(4) . .
C33 N21 C21 112.6(4) . .
C33 N21 C32 122.9(4) . .
C21 N21 C32 124.5(4) . .
C3 N4 C16 112.9(3) . .
C3 N4 C4 121.5(4) . .
C16 N4 C4 125.0(4) . .
O8 C27 N15 125.2(4) . .
O8 C27 N16 126.7(4) . .
N15 C27 N16 108.0(4) . .
C3 N3 C15 113.1(4) . .
C3 N3 C2 122.0(4) . .
C15 N3 C2 125.0(4) . .
O12 C35 N23 125.4(4) . .
O12 C35 N24 125.3(4) . .
N23 C35 N24 109.3(4) . .
O2 C3 N4 125.6(4) . .
O2 C3 N3 126.4(4) . .
N4 C3 N3 107.9(4) . .
O9 C29 N17 125.7(4) . .
O9 C29 N18 126.3(4) . .
N17 C29 N18 108.0(4) . .
N19 C19 N7 115.1(3) . .
N19 C19 C20 102.8(3) . .
N7 C19 C20 103.6(3) . .
N20 C32 N21 113.8(4) . .
O3 C5 N5 126.0(4) . .
O3 C5 N6 125.8(4) . .
N5 C5 N6 108.1(4) . .
O1 C1 N2 125.1(5) . .
O1 C1 N1 126.5(5) . .
N2 C1 N1 108.3(4) . .
N1 C12 N12 113.0(3) . .
N9 C21 N21 116.1(4) . .
N9 C21 C22 103.7(3) . .
N21 C21 C22 103.3(3) . .
N1 C13 N13 115.8(3) . .
N1 C13 C14 102.8(3) . .
N13 C13 C14 102.8(3) . .
N12 C24 N24 115.7(4) . .
N12 C24 C23 103.4(3) . .
N24 C24 C23 103.2(3) . .
N5 C17 N17 114.1(3) . .
N5 C17 C18 103.8(4) . .
N17 C17 C18 103.2(3) . .
N11 C10 N10 113.3(4) . .
O4 C7 N7 126.5(4) . .
O4 C7 N8 125.4(4) . .
N7 C7 N8 107.9(4) . .
N11 C23 N23 114.4(4) . .
N11 C23 C24 103.4(4) . .
N23 C23 C24 103.3(3) . .
N24 C36 N13 114.7(4) . .
N5 C4 N4 113.4(4) . .
N20 C20 N8 115.2(4) . .
N20 C20 C19 103.3(4) . .
N8 C20 C19 103.1(3) . .
N8 C8 N9 114.4(4) . .
O11 C33 N22 126.4(4) . .
O11 C33 N21 125.4(4) . .
N22 C33 N21 108.1(4) . .
N2 C2 N3 113.5(3) . .
N14 C14 N2 114.4(4) . .
N14 C14 C13 102.8(3) . .
N2 C14 C13 103.3(4) . .
O5 C9 N9 125.8(4) . .
O5 C9 N10 126.4(4) . .
N9 C9 N10 107.8(4) . .
N3 C15 N15 116.9(4) . .
N3 C15 C16 103.1(3) . .
N15 C15 C16 102.5(3) . .
N19 C30 N18 113.2(4) . .
N17 C28 N16 113.4(4) . .
N10 C22 N22 114.9(4) . .
N10 C22 C21 102.7(3) . .
N22 C22 C21 102.9(3) . .
N23 C34 N22 113.3(4) . .
N14 C26 N15 113.7(4) . .
N16 C16 N4 115.7(4) . .
N16 C16 C15 102.9(3) . .
N4 C16 C15 102.6(3) . .
N6 C18 N18 115.7(4) . .
N6 C18 C17 104.2(3) . .
N18 C18 C17 103.1(3) . .

loop_
_geom_bond_atom_site_label_1
_geom_bond_atom_site_label_2
_geom_bond_distance
_geom_bond_site_symmetry_2
Mg1 O1W 2.033(4) 2_775
Mg1 O5W 2.041(3) .
Mg1 O9 2.058(3) 2_775
Mg1 O12 2.060(3) .
Mg1 O4W 2.092(3) .
Mg1 O3W 2.097(4) .
O1W Mg1 2.033(4) 2_775
C1X C2X 1.388(7) .
C1X C6X 1.397(7) .
C1X C7X 1.469(7) .
C6X C5X 1.371(7) .
C5X C4X 1.403(7) .
C4X N3X 1.366(7) .
C4X C3X 1.405(7) .
C2X C3X 1.365(7) .
N2X C7X 1.319(6) .
N1X C7X 1.314(6) .
O9 C29 1.222(5) .
O9 Mg1 2.058(3) 2_775
O2 C3 1.210(5) .
O5 C9 1.216(5) .
O12 C35 1.233(5) .
O6 C11 1.218(5) .
O1 C1 1.219(6) .
O4 C7 1.221(5) .
O3 C5 1.223(6) .
O10 C31 1.215(5) .
N7 C7 1.378(6) .
N7 C6 1.444(6) .
N7 C19 1.452(6) .
O7 C25 1.215(5) .
O11 C33 1.217(6) .
N19 C31 1.378(6) .
N19 C30 1.445(6) .
N19 C19 1.448(6) .
N13 C25 1.360(6) .
N13 C36 1.443(6) .
N13 C13 1.450(5) .
N17 C29 1.358(6) .
N17 C28 1.435(6) .
N17 C17 1.453(6) .
N24 C35 1.357(6) .
N24 C36 1.437(6) .
N24 C24 1.452(6) .
N2 C1 1.369(6) .
N2 C14 1.440(6) .
N2 C2 1.444(6) .
N23 C35 1.351(6) .
N23 C34 1.438(6) .
N23 C23 1.458(6) .
N14 C25 1.372(6) .
N14 C26 1.434(6) .
N14 C14 1.438(6) .
O8 C27 1.223(5) .
N1 C1 1.375(6) .
N1 C13 1.447(6) .
N1 C12 1.450(6) .
N12 C11 1.368(6) .
N12 C24 1.446(6) .
N12 C12 1.458(6) .
N15 C27 1.362(6) .
N15 C15 1.448(6) .
N15 C26 1.457(6) .
N8 C7 1.380(6) .
N8 C8 1.440(6) .
N8 C20 1.442(6) .
N20 C31 1.369(6) .
N20 C20 1.439(6) .
N20 C32 1.440(6) .
N11 C11 1.372(6) .
N11 C23 1.443(6) .
N11 C10 1.450(6) .
N5 C5 1.375(6) .
N5 C17 1.437(6) .
N5 C4 1.445(6) .
N9 C9 1.371(6) .
N9 C21 1.444(6) .
N9 C8 1.455(6) .
N6 C5 1.382(6) .
N6 C18 1.439(6) .
N6 C6 1.447(6) .
N18 C29 1.359(6) .
N18 C30 1.445(6) .
N18 C18 1.448(6) .
N16 C27 1.368(6) .
N16 C16 1.432(6) .
N16 C28 1.456(5) .
N22 C33 1.359(6) .
N22 C22 1.459(6) .
N22 C34 1.463(6) .
N10 C9 1.377(6) .
N10 C22 1.452(6) .
N10 C10 1.464(5) .
N21 C33 1.380(6) .
N21 C21 1.451(6) .
N21 C32 1.451(6) .
N4 C3 1.372(6) .
N4 C16 1.457(6) .
N4 C4 1.464(6) .
N3 C3 1.378(6) .
N3 C15 1.447(6) .
N3 C2 1.459(6) .
C19 C20 1.563(7) .
C21 C22 1.559(6) .
C13 C14 1.571(7) .
C24 C23 1.540(6) .
C17 C18 1.536(6) .
C15 C16 1.576(6) .
